data_1552883
loop_
_publ_author_name
'Nickerson, Leslie A.'
'Bergstrom, Benjamin D.'
'Gao, Mingchun'
'Shiue, Yuan-Shin'
'Laconsay, Croix J.'
'Culberson, Matthew R.'
'Knauss, Walker A.'
'Fettinger, James C.'
'Tantillo, Dean J.'
'Shaw, Jared T.'

_publ_section_title
;
 Enantioselective synthesis of isochromans and tetrahydroisoquinolines by
 C-H insertion of donor/donor carbenes.
;
_journal_issue 2
_journal_name_full 'Chemical science'
_journal_page_first 494
_journal_page_last 498
_journal_paper_doi 10.1039/c9sc05111b
_journal_volume 11
_journal_year 2020
_chemical_formula_moiety 'C28 H24 O2'
_chemical_formula_sum 'C28 H24 O2'
_chemical_formula_weight 392.47
_space_group_crystal_system triclinic
_space_group_IT_number 2
_space_group_name_Hall '-P 1'
_space_group_name_H-M_alt 'P -1'
_atom_sites_solution_hydrogens difmap
_audit_creation_method SHELXL-2018/3
_audit_update_record
;
2019-05-18 deposited with the CCDC.	2019-11-11 downloaded from the CCDC.
;
_cell_angle_alpha 96.945(3)
_cell_angle_beta 102.069(3)
_cell_angle_gamma 99.440(3)
_cell_formula_units_Z 4
_cell_length_a 9.5034(17)
_cell_length_b 10.6505(19)
_cell_length_c 21.889(4)
_cell_measurement_reflns_used 9975
_cell_measurement_temperature 90(2)
_cell_measurement_theta_max 30.52
_cell_measurement_theta_min 2.23
_cell_volume 2109.4(7)
_computing_cell_refinement 'SAINT (8.38a) (Bruker, 2017)'
_computing_data_collection 'Apex2 (2014.9-1) (Bruker, 2014)'
_computing_data_reduction 'SAINT (8.38a) (Bruker, 2017)'
_computing_molecular_graphics 'Bruker SHELXTL'
_computing_publication_material 'Bruker SHELXTL'
_computing_structure_refinement 'SHELXL-2018/3 (Sheldrick, 2018)'
_computing_structure_solution 'SHELXT (Sheldrick, 2014)'
_diffrn_ambient_temperature 90(2)
_diffrn_measured_fraction_theta_full 1.000
_diffrn_measured_fraction_theta_max 1.000
_diffrn_measurement_device_type 'Bruker APEX-II CCD'
_diffrn_measurement_method '\f and \w scans'
_diffrn_radiation_type MoK\a
_diffrn_radiation_wavelength 0.71073
_diffrn_reflns_av_R_equivalents 0.0110
_diffrn_reflns_av_unetI/netI 0.0159
_diffrn_reflns_Laue_measured_fraction_full 1.000
_diffrn_reflns_Laue_measured_fraction_max 1.000
_diffrn_reflns_limit_h_max 12
_diffrn_reflns_limit_h_min -12
_diffrn_reflns_limit_k_max 13
_diffrn_reflns_limit_k_min -13
_diffrn_reflns_limit_l_max 28
_diffrn_reflns_limit_l_min -28
_diffrn_reflns_number 19292
_diffrn_reflns_point_group_measured_fraction_full 1.000
_diffrn_reflns_point_group_measured_fraction_max 1.000
_diffrn_reflns_theta_full 25.242
_diffrn_reflns_theta_max 27.500
_diffrn_reflns_theta_min 1.928
_exptl_absorpt_coefficient_mu 0.076
_exptl_absorpt_correction_T_max 0.9673
_exptl_absorpt_correction_T_min 0.8536
_exptl_absorpt_correction_type multi-scan
_exptl_absorpt_process_details 'SADABS 2016/2 (Sheldrick, 2016)'
_exptl_crystal_colour Colorless
_exptl_crystal_density_diffrn 1.236
_exptl_crystal_description Block
_exptl_crystal_F_000 832
_exptl_crystal_size_max 0.781
_exptl_crystal_size_mid 0.652
_exptl_crystal_size_min 0.320
_refine_diff_density_max 0.377
_refine_diff_density_min -0.199
_refine_diff_density_rms 0.038
_refine_ls_extinction_method none
_refine_ls_goodness_of_fit_ref 1.033
_refine_ls_hydrogen_treatment refall
_refine_ls_matrix_type full
_refine_ls_number_parameters 733
_refine_ls_number_reflns 9689
_refine_ls_number_restraints 0
_refine_ls_restrained_S_all 1.033
_refine_ls_R_factor_all 0.0389
_refine_ls_R_factor_gt 0.0361
_refine_ls_shift/su_max 0.001
_refine_ls_shift/su_mean 0.000
_refine_ls_structure_factor_coef Fsqd
_refine_ls_weighting_details 'w=1/[\s^2^(Fo^2^)+(0.0487P)^2^+0.7054P] where P=(Fo^2^+2Fc^2^)/3'
_refine_ls_weighting_scheme calc
_refine_ls_wR_factor_gt 0.0932
_refine_ls_wR_factor_ref 0.0959
_reflns_Friedel_coverage 0.000
_reflns_number_gt 8901
_reflns_number_total 9689
_reflns_threshold_expression 'I > 2\s(I)'
_cod_data_source_file c9sc05111b3.cif
_cod_data_source_block JF2849FMI
_cod_depositor_comments
;
The following automatic conversions were performed:

data item '_exptl_absorpt_correction_type' value 'Multi-scan' was
changed to 'multi-scan' in accordance with the
/home/data/users/saulius/crontab/automatic-downloads/rss-feeds/RSC/lib/dictionaries/cif_core.dic
dictionary named 'cif_core.dic' version 2.4.2 last updated on
2011-04-26.

Automatic conversion script
Id: cif_fix_values 6909 2019-04-08 15:41:33Z antanas 

 Adding full bibliography for 1552883--1552886.cif.

 Adding full bibliography for 1552883--1552886.cif.
;
_cod_original_cell_volume 2109.3(7)
_cod_database_code 1552883
_shelx_shelxl_version_number 2018/3
_shelx_space_group_comment
; 
The symmetry employed for this shelxl refinement is uniquely defined 
by the following loop, which should always be used as a source of 
symmetry information in preference to the above space-group names. 
They are only intended as comments. 
;
_shelx_estimated_absorpt_t_min 0.943
_shelx_estimated_absorpt_t_max 0.976

loop_
_space_group_symop_operation_xyz
'x, y, z'
'-x, -y, -z'

loop_
_atom_site_label
_atom_site_type_symbol
_atom_site_fract_x
_atom_site_fract_y
_atom_site_fract_z
_atom_site_U_iso_or_equiv
_atom_site_adp_type
_atom_site_occupancy
_atom_site_site_symmetry_order
_atom_site_calc_flag
C1 C 0.89477(10) 0.94027(9) 0.75550(4) 0.01520(17) Uani 1 1 d
H1 H 1.0011(13) 0.9697(11) 0.7770(5) 0.013(3) Uiso 1 1 d
O1 O 0.83984(7) 0.82434(6) 0.77731(3) 0.01597(14) Uani 1 1 d
C2 C 0.81425(10) 1.04809(9) 0.77467(4) 0.01476(17) Uani 1 1 d
H2 H 0.8697(13) 1.1302(11) 0.7669(5) 0.013(3) Uiso 1 1 d
C3 C 0.81864(10) 1.05815(9) 0.84487(4) 0.01512(17) Uani 1 1 d
C4 C 0.84420(10) 0.95601(9) 0.87768(4) 0.01556(18) Uani 1 1 d
C5 C 0.88407(10) 0.83635(9) 0.84472(4) 0.01557(18) Uani 1 1 d
H5 H 0.9931(13) 0.8474(11) 0.8570(5) 0.015(3) Uiso 1 1 d
C6 C 0.84161(11) 0.96757(9) 0.94180(5) 0.01894(19) Uani 1 1 d
H6 H 0.8590(14) 0.8965(13) 0.9650(6) 0.022(3) Uiso 1 1 d
C7 C 0.81678(11) 1.08034(10) 0.97336(5) 0.02039(19) Uani 1 1 d
H7 H 0.8146(14) 1.0885(12) 1.0178(6) 0.023(3) Uiso 1 1 d
C8 C 0.79338(11) 1.18269(9) 0.94092(5) 0.01973(19) Uani 1 1 d
H8 H 0.7755(15) 1.2622(13) 0.9631(6) 0.026(3) Uiso 1 1 d
C9 C 0.79280(10) 1.17076(9) 0.87703(5) 0.01745(18) Uani 1 1 d
H9 H 0.7731(14) 1.2400(12) 0.8530(6) 0.021(3) Uiso 1 1 d
C10 C 0.88013(10) 0.91010(9) 0.68504(4) 0.01572(18) Uani 1 1 d
C11 C 0.97411(11) 0.98573(10) 0.65677(5) 0.01950(19) Uani 1 1 d
H11 H 1.0508(15) 1.0556(13) 0.6833(6) 0.025(3) Uiso 1 1 d
C12 C 0.96347(11) 0.96154(10) 0.59211(5) 0.0220(2) Uani 1 1 d
H12 H 1.0293(16) 1.0128(14) 0.5722(7) 0.032(4) Uiso 1 1 d
C13 C 0.85874(11) 0.85877(10) 0.55463(5) 0.02016(19) Uani 1 1 d
O13 O 0.85951(9) 0.84007(8) 0.49139(4) 0.03015(18) Uani 1 1 d
C14 C 0.76301(11) 0.78291(10) 0.58168(5) 0.02032(19) Uani 1 1 d
H14 H 0.6884(15) 0.7121(13) 0.5560(6) 0.028(3) Uiso 1 1 d
C15 C 0.77370(11) 0.81013(9) 0.64673(5) 0.01849(19) Uani 1 1 d
H15 H 0.7065(15) 0.7567(13) 0.6657(6) 0.027(3) Uiso 1 1 d
C16 C 0.77865(14) 0.72102(12) 0.45435(5) 0.0314(3) Uani 1 1 d
H16A H 0.8147(17) 0.6487(15) 0.4734(7) 0.037(4) Uiso 1 1 d
H16B H 0.7986(18) 0.7222(15) 0.4116(8) 0.043(4) Uiso 1 1 d
H16C H 0.6720(17) 0.7143(14) 0.4510(7) 0.037(4) Uiso 1 1 d
C17 C 0.65736(10) 1.02994(9) 0.73575(4) 0.01552(18) Uani 1 1 d
C18 C 0.62215(11) 1.11036(11) 0.69161(5) 0.0228(2) Uani 1 1 d
H18 H 0.6978(16) 1.1777(14) 0.6870(7) 0.031(3) Uiso 1 1 d
C19 C 0.47947(12) 1.09476(12) 0.65515(5) 0.0290(2) Uani 1 1 d
H19 H 0.4570(17) 1.1540(15) 0.6250(7) 0.038(4) Uiso 1 1 d
C20 C 0.37032(12) 0.99829(11) 0.66237(5) 0.0259(2) Uani 1 1 d
H20 H 0.2696(16) 0.9876(13) 0.6367(7) 0.031(4) Uiso 1 1 d
C21 C 0.40369(11) 0.91761(10) 0.70627(5) 0.0225(2) Uani 1 1 d
H21 H 0.3274(16) 0.8498(14) 0.7116(7) 0.030(3) Uiso 1 1 d
C22 C 0.54570(11) 0.93372(9) 0.74302(5) 0.01913(19) Uani 1 1 d
H22 H 0.5673(15) 0.8773(13) 0.7751(6) 0.025(3) Uiso 1 1 d
C23 C 0.81683(10) 0.71171(9) 0.86311(4) 0.01579(18) Uani 1 1 d
C24 C 0.67310(11) 0.65022(10) 0.83410(5) 0.0215(2) Uani 1 1 d
H24 H 0.6157(15) 0.6858(13) 0.8007(6) 0.028(3) Uiso 1 1 d
C25 C 0.61092(12) 0.53811(10) 0.85285(5) 0.0246(2) Uani 1 1 d
H25 H 0.5079(17) 0.4952(14) 0.8323(7) 0.036(4) Uiso 1 1 d
C26 C 0.69091(12) 0.48630(10) 0.90086(5) 0.0218(2) Uani 1 1 d
H26 H 0.6441(16) 0.4095(14) 0.9145(7) 0.031(3) Uiso 1 1 d
C27 C 0.83452(12) 0.54602(10) 0.92942(5) 0.0233(2) Uani 1 1 d
H27 H 0.8927(15) 0.5100(13) 0.9634(7) 0.031(4) Uiso 1 1 d
C28 C 0.89792(11) 0.65777(9) 0.91033(5) 0.02001(19) Uani 1 1 d
H28 H 1.0005(15) 0.6990(13) 0.9294(6) 0.028(3) Uiso 1 1 d
C31 C 1.03115(10) 0.53256(9) 0.24186(5) 0.01681(18) Uani 1 1 d
H31 H 1.0949(13) 0.5198(11) 0.2118(6) 0.016(3) Uiso 1 1 d
O31 O 0.95089(7) 0.63035(6) 0.22422(3) 0.01804(14) Uani 1 1 d
C32 C 0.92291(10) 0.40323(9) 0.23558(5) 0.01618(18) Uani 1 1 d
H32 H 0.9830(14) 0.3349(12) 0.2382(6) 0.021(3) Uiso 1 1 d
C33 C 0.81633(10) 0.37696(9) 0.17097(4) 0.01642(18) Uani 1 1 d
C34 C 0.79771(10) 0.47457(9) 0.13434(4) 0.01639(18) Uani 1 1 d
C35 C 0.88596(10) 0.61159(9) 0.15807(5) 0.01721(18) Uani 1 1 d
H35 H 0.9660(14) 0.6261(12) 0.1346(6) 0.024(3) Uiso 1 1 d
C36 C 0.69784(11) 0.44656(10) 0.07521(5) 0.02016(19) Uani 1 1 d
H36 H 0.6857(15) 0.5152(13) 0.0497(6) 0.027(3) Uiso 1 1 d
C37 C 0.61447(12) 0.32349(10) 0.05301(5) 0.0228(2) Uani 1 1 d
H37 H 0.5442(16) 0.3059(14) 0.0119(7) 0.034(4) Uiso 1 1 d
C38 C 0.63122(12) 0.22625(10) 0.08971(5) 0.0227(2) Uani 1 1 d
H38 H 0.5712(15) 0.1398(14) 0.0744(6) 0.028(3) Uiso 1 1 d
C39 C 0.73153(11) 0.25287(9) 0.14789(5) 0.01946(19) Uani 1 1 d
H39 H 0.7426(14) 0.1856(13) 0.1740(6) 0.022(3) Uiso 1 1 d
C40 C 1.12443(10) 0.58119(9) 0.30788(5) 0.01725(18) Uani 1 1 d
C41 C 1.25232(11) 0.53477(10) 0.32886(5) 0.0211(2) Uani 1 1 d
H41 H 1.2781(15) 0.4682(14) 0.3002(7) 0.029(3) Uiso 1 1 d
C42 C 1.34108(11) 0.58101(10) 0.38886(5) 0.0230(2) Uani 1 1 d
H42 H 1.4328(16) 0.5516(14) 0.4036(7) 0.034(4) Uiso 1 1 d
C43 C 1.30518(11) 0.67725(10) 0.42860(5) 0.02018(19) Uani 1 1 d
O43 O 1.40581(9) 0.72336(8) 0.48505(4) 0.02621(17) Uani 1 1 d
C44 C 1.17555(11) 0.72133(10) 0.40934(5) 0.0208(2) Uani 1 1 d
H44 H 1.1479(15) 0.7883(13) 0.4370(6) 0.026(3) Uiso 1 1 d
C45 C 1.08602(11) 0.67224(10) 0.34933(5) 0.01959(19) Uani 1 1 d
H45 H 0.9979(15) 0.7037(13) 0.3351(6) 0.027(3) Uiso 1 1 d
C46 C 1.38984(14) 0.84047(11) 0.52014(6) 0.0293(2) Uani 1 1 d
H46A H 1.3832(16) 0.9101(15) 0.4928(7) 0.037(4) Uiso 1 1 d
H46B H 1.4763(17) 0.8632(14) 0.5553(7) 0.038(4) Uiso 1 1 d
H46C H 1.2998(17) 0.8279(14) 0.5368(7) 0.034(4) Uiso 1 1 d
C47 C 0.84429(10) 0.40088(9) 0.28944(4) 0.01624(18) Uani 1 1 d
C48 C 0.90850(11) 0.36295(10) 0.34611(5) 0.02029(19) Uani 1 1 d
H48 H 1.0010(16) 0.3364(13) 0.3506(6) 0.029(3) Uiso 1 1 d
C49 C 0.83977(12) 0.36403(10) 0.39635(5) 0.0244(2) Uani 1 1 d
H49 H 0.8873(16) 0.3359(14) 0.4355(7) 0.032(4) Uiso 1 1 d
C50 C 0.70458(13) 0.40131(11) 0.39057(5) 0.0256(2) Uani 1 1 d
H50 H 0.6552(16) 0.4006(14) 0.4254(7) 0.032(4) Uiso 1 1 d
C51 C 0.63963(12) 0.43818(11) 0.33441(5) 0.0245(2) Uani 1 1 d
H51 H 0.5438(17) 0.4637(14) 0.3288(7) 0.035(4) Uiso 1 1 d
C52 C 0.70912(11) 0.43852(10) 0.28432(5) 0.01947(19) Uani 1 1 d
H52 H 0.6616(14) 0.4645(12) 0.2445(6) 0.022(3) Uiso 1 1 d
C53 C 0.79148(10) 0.71222(9) 0.14816(5) 0.01740(18) Uani 1 1 d
C54 C 0.70406(11) 0.73761(9) 0.19039(5) 0.01967(19) Uani 1 1 d
H54 H 0.7106(13) 0.6940(12) 0.2281(6) 0.019(3) Uiso 1 1 d
C55 C 0.60938(12) 0.82349(10) 0.17991(5) 0.0232(2) Uani 1 1 d
H55 H 0.5487(15) 0.8406(13) 0.2096(7) 0.029(3) Uiso 1 1 d
C56 C 0.60159(12) 0.88551(10) 0.12719(6) 0.0253(2) Uani 1 1 d
H56 H 0.5338(16) 0.9452(14) 0.1191(7) 0.031(4) Uiso 1 1 d
C57 C 0.69014(12) 0.86261(10) 0.08559(5) 0.0260(2) Uani 1 1 d
H57 H 0.6860(16) 0.9063(14) 0.0489(7) 0.032(4) Uiso 1 1 d
C58 C 0.78568(12) 0.77666(10) 0.09616(5) 0.0225(2) Uani 1 1 d
H58 H 0.8486(15) 0.7614(13) 0.0672(6) 0.027(3) Uiso 1 1 d

loop_
_atom_site_aniso_label
_atom_site_aniso_U_11
_atom_site_aniso_U_22
_atom_site_aniso_U_33
_atom_site_aniso_U_23
_atom_site_aniso_U_13
_atom_site_aniso_U_12
C1 0.0141(4) 0.0151(4) 0.0176(4) 0.0037(3) 0.0054(3) 0.0030(3)
O1 0.0198(3) 0.0140(3) 0.0153(3) 0.0033(2) 0.0057(3) 0.0040(2)
C2 0.0144(4) 0.0130(4) 0.0175(4) 0.0034(3) 0.0049(3) 0.0025(3)
C3 0.0121(4) 0.0149(4) 0.0181(4) 0.0023(3) 0.0037(3) 0.0016(3)
C4 0.0139(4) 0.0141(4) 0.0178(4) 0.0008(3) 0.0032(3) 0.0022(3)
C5 0.0163(4) 0.0152(4) 0.0157(4) 0.0028(3) 0.0036(3) 0.0047(3)
C6 0.0224(5) 0.0161(4) 0.0183(4) 0.0033(4) 0.0041(4) 0.0042(4)
C7 0.0245(5) 0.0191(5) 0.0171(4) 0.0006(4) 0.0052(4) 0.0042(4)
C8 0.0208(5) 0.0159(4) 0.0217(5) -0.0009(4) 0.0051(4) 0.0044(4)
C9 0.0165(4) 0.0143(4) 0.0217(5) 0.0030(3) 0.0043(3) 0.0032(3)
C10 0.0147(4) 0.0165(4) 0.0182(4) 0.0038(3) 0.0058(3) 0.0059(3)
C11 0.0180(4) 0.0187(4) 0.0216(5) 0.0018(4) 0.0068(4) 0.0014(4)
C12 0.0211(5) 0.0230(5) 0.0229(5) 0.0058(4) 0.0096(4) 0.0000(4)
C13 0.0216(5) 0.0230(5) 0.0170(4) 0.0043(4) 0.0061(4) 0.0045(4)
O13 0.0365(4) 0.0325(4) 0.0174(4) 0.0006(3) 0.0098(3) -0.0068(3)
C14 0.0188(5) 0.0203(5) 0.0198(5) 0.0031(4) 0.0029(4) 0.0005(4)
C15 0.0169(4) 0.0193(4) 0.0201(5) 0.0056(4) 0.0058(4) 0.0020(4)
C16 0.0341(6) 0.0352(6) 0.0196(5) -0.0029(4) 0.0066(4) -0.0031(5)
C17 0.0153(4) 0.0156(4) 0.0166(4) 0.0010(3) 0.0054(3) 0.0047(3)
C18 0.0200(5) 0.0270(5) 0.0246(5) 0.0113(4) 0.0076(4) 0.0053(4)
C19 0.0247(5) 0.0410(6) 0.0256(5) 0.0151(5) 0.0055(4) 0.0121(5)
C20 0.0172(5) 0.0372(6) 0.0220(5) -0.0006(4) 0.0024(4) 0.0079(4)
C21 0.0165(5) 0.0202(5) 0.0289(5) -0.0031(4) 0.0067(4) 0.0020(4)
C22 0.0183(4) 0.0144(4) 0.0258(5) 0.0032(4) 0.0067(4) 0.0044(3)
C23 0.0191(4) 0.0135(4) 0.0162(4) 0.0014(3) 0.0059(3) 0.0058(3)
C24 0.0202(5) 0.0192(5) 0.0250(5) 0.0085(4) 0.0015(4) 0.0049(4)
C25 0.0205(5) 0.0207(5) 0.0316(5) 0.0087(4) 0.0025(4) 0.0021(4)
C26 0.0265(5) 0.0169(4) 0.0248(5) 0.0075(4) 0.0084(4) 0.0057(4)
C27 0.0283(5) 0.0212(5) 0.0212(5) 0.0080(4) 0.0024(4) 0.0082(4)
C28 0.0207(5) 0.0180(4) 0.0200(5) 0.0029(4) 0.0009(4) 0.0050(4)
C31 0.0137(4) 0.0163(4) 0.0211(5) 0.0024(3) 0.0055(3) 0.0034(3)
O31 0.0184(3) 0.0148(3) 0.0204(3) 0.0023(3) 0.0032(3) 0.0038(3)
C32 0.0147(4) 0.0144(4) 0.0202(4) 0.0022(3) 0.0050(3) 0.0040(3)
C33 0.0154(4) 0.0166(4) 0.0184(4) 0.0005(3) 0.0071(3) 0.0041(3)
C34 0.0163(4) 0.0163(4) 0.0181(4) 0.0007(3) 0.0080(3) 0.0039(3)
C35 0.0170(4) 0.0167(4) 0.0190(4) 0.0033(3) 0.0068(4) 0.0029(3)
C36 0.0244(5) 0.0196(5) 0.0180(4) 0.0026(4) 0.0072(4) 0.0062(4)
C37 0.0254(5) 0.0226(5) 0.0184(5) -0.0017(4) 0.0032(4) 0.0050(4)
C38 0.0248(5) 0.0176(5) 0.0235(5) -0.0023(4) 0.0060(4) 0.0017(4)
C39 0.0215(5) 0.0160(4) 0.0217(5) 0.0019(4) 0.0073(4) 0.0040(4)
C40 0.0148(4) 0.0162(4) 0.0205(5) 0.0026(3) 0.0059(3) 0.0003(3)
C41 0.0175(4) 0.0214(5) 0.0241(5) -0.0005(4) 0.0060(4) 0.0049(4)
C42 0.0178(5) 0.0264(5) 0.0248(5) 0.0020(4) 0.0042(4) 0.0068(4)
C43 0.0196(5) 0.0217(5) 0.0183(4) 0.0027(4) 0.0056(4) 0.0002(4)
O43 0.0254(4) 0.0303(4) 0.0198(4) -0.0019(3) 0.0021(3) 0.0048(3)
C44 0.0222(5) 0.0200(5) 0.0217(5) 0.0015(4) 0.0096(4) 0.0040(4)
C45 0.0172(4) 0.0198(5) 0.0233(5) 0.0033(4) 0.0074(4) 0.0045(4)
C46 0.0310(6) 0.0273(6) 0.0249(5) -0.0042(4) 0.0062(5) -0.0007(5)
C47 0.0158(4) 0.0128(4) 0.0193(4) 0.0016(3) 0.0044(3) 0.0010(3)
C48 0.0164(4) 0.0193(4) 0.0242(5) 0.0058(4) 0.0024(4) 0.0019(4)
C49 0.0263(5) 0.0246(5) 0.0202(5) 0.0062(4) 0.0029(4) 0.0005(4)
C50 0.0302(5) 0.0254(5) 0.0225(5) 0.0023(4) 0.0122(4) 0.0030(4)
C51 0.0229(5) 0.0273(5) 0.0266(5) 0.0034(4) 0.0105(4) 0.0087(4)
C52 0.0192(5) 0.0200(5) 0.0205(5) 0.0039(4) 0.0054(4) 0.0062(4)
C53 0.0168(4) 0.0131(4) 0.0210(5) 0.0016(3) 0.0040(4) 0.0009(3)
C54 0.0217(5) 0.0154(4) 0.0220(5) 0.0022(4) 0.0064(4) 0.0027(4)
C55 0.0233(5) 0.0178(5) 0.0293(5) 0.0007(4) 0.0088(4) 0.0049(4)
C56 0.0227(5) 0.0164(5) 0.0364(6) 0.0056(4) 0.0044(4) 0.0051(4)
C57 0.0274(5) 0.0216(5) 0.0299(5) 0.0113(4) 0.0052(4) 0.0041(4)
C58 0.0235(5) 0.0211(5) 0.0248(5) 0.0067(4) 0.0088(4) 0.0036(4)

loop_
_atom_type_symbol
_atom_type_description
_atom_type_scat_dispersion_real
_atom_type_scat_dispersion_imag
_atom_type_scat_source
C C 0.0033 0.0016 'International Tables Vol C Tables 4.2.6.8 and 6.1.1.4'
H H 0.0000 0.0000 'International Tables Vol C Tables 4.2.6.8 and 6.1.1.4'
O O 0.0106 0.0060 'International Tables Vol C Tables 4.2.6.8 and 6.1.1.4'

loop_
_geom_angle_atom_site_label_1
_geom_angle_atom_site_label_2
_geom_angle_atom_site_label_3
_geom_angle
O1 C1 C10 108.54(7)
O1 C1 C2 109.94(7)
C10 C1 C2 113.46(7)
O1 C1 H1 108.5(7)
C10 C1 H1 109.0(7)
C2 C1 H1 107.3(7)
C5 O1 C1 111.57(7)
C3 C2 C17 111.05(7)
C3 C2 C1 109.03(7)
C17 C2 C1 113.56(8)
C3 C2 H2 108.8(7)
C17 C2 H2 107.3(7)
C1 C2 H2 106.8(7)
C9 C3 C4 119.36(9)
C9 C3 C2 119.20(8)
C4 C3 C2 121.42(8)
C6 C4 C3 119.49(9)
C6 C4 C5 120.28(8)
C3 C4 C5 120.12(8)
O1 C5 C23 107.55(7)
O1 C5 C4 111.53(7)
C23 C5 C4 113.59(8)
O1 C5 H5 108.3(7)
C23 C5 H5 108.8(7)
C4 C5 H5 106.9(7)
C7 C6 C4 120.60(9)
C7 C6 H6 119.4(8)
C4 C6 H6 120.0(8)
C6 C7 C8 119.90(9)
C6 C7 H7 120.8(8)
C8 C7 H7 119.3(8)
C9 C8 C7 119.74(9)
C9 C8 H8 120.2(8)
C7 C8 H8 120.0(8)
C8 C9 C3 120.88(9)
C8 C9 H9 121.1(7)
C3 C9 H9 118.0(7)
C15 C10 C11 118.46(9)
C15 C10 C1 122.13(8)
C11 C10 C1 119.40(8)
C12 C11 C10 121.10(9)
C12 C11 H11 119.6(8)
C10 C11 H11 119.3(8)
C11 C12 C13 119.71(9)
C11 C12 H12 121.6(9)
C13 C12 H12 118.7(9)
O13 C13 C14 124.36(9)
O13 C13 C12 115.47(9)
C14 C13 C12 120.17(9)
C13 O13 C16 117.11(8)
C13 C14 C15 119.29(9)
C13 C14 H14 120.9(8)
C15 C14 H14 119.8(8)
C10 C15 C14 121.23(9)
C10 C15 H15 119.5(8)
C14 C15 H15 119.2(8)
O13 C16 H16A 109.1(9)
O13 C16 H16B 105.5(9)
H16A C16 H16B 110.7(13)
O13 C16 H16C 111.1(9)
H16A C16 H16C 111.2(13)
H16B C16 H16C 109.1(12)
C18 C17 C22 118.31(9)
C18 C17 C2 120.00(8)
C22 C17 C2 121.70(8)
C17 C18 C19 120.91(10)
C17 C18 H18 118.7(9)
C19 C18 H18 120.3(8)
C20 C19 C18 120.18(10)
C20 C19 H19 120.5(9)
C18 C19 H19 119.3(9)
C19 C20 C21 119.56(10)
C19 C20 H20 120.1(8)
C21 C20 H20 120.4(8)
C20 C21 C22 120.32(10)
C20 C21 H21 119.9(8)
C22 C21 H21 119.8(8)
C21 C22 C17 120.71(9)
C21 C22 H22 119.5(8)
C17 C22 H22 119.8(8)
C24 C23 C28 119.02(9)
C24 C23 C5 120.83(8)
C28 C23 C5 120.15(9)
C25 C24 C23 120.31(9)
C25 C24 H24 119.6(8)
C23 C24 H24 120.0(8)
C26 C25 C24 120.50(10)
C26 C25 H25 119.6(9)
C24 C25 H25 119.9(9)
C27 C26 C25 119.54(10)
C27 C26 H26 121.1(8)
C25 C26 H26 119.3(8)
C26 C27 C28 120.18(9)
C26 C27 H27 120.4(8)
C28 C27 H27 119.5(8)
C27 C28 C23 120.43(9)
C27 C28 H28 120.6(8)
C23 C28 H28 118.9(8)
O31 C31 C40 107.15(7)
O31 C31 C32 109.62(7)
C40 C31 C32 113.98(8)
O31 C31 H31 108.4(7)
C40 C31 H31 109.9(7)
C32 C31 H31 107.6(7)
C35 O31 C31 112.89(7)
C33 C32 C47 112.25(8)
C33 C32 C31 109.10(8)
C47 C32 C31 112.31(8)
C33 C32 H32 108.9(7)
C47 C32 H32 107.5(7)
C31 C32 H32 106.6(7)
C34 C33 C39 118.79(9)
C34 C33 C32 121.58(8)
C39 C33 C32 119.61(9)
C33 C34 C36 119.83(9)
C33 C34 C35 120.58(8)
C36 C34 C35 119.60(8)
O31 C35 C53 106.56(7)
O31 C35 C34 111.45(8)
C53 C35 C34 112.15(8)
O31 C35 H35 108.9(7)
C53 C35 H35 109.5(7)
C34 C35 H35 108.3(7)
C37 C36 C34 120.78(9)
C37 C36 H36 119.8(8)
C34 C36 H36 119.4(8)
C36 C37 C38 119.61(10)
C36 C37 H37 119.7(9)
C38 C37 H37 120.7(9)
C39 C38 C37 119.90(9)
C39 C38 H38 120.5(8)
C37 C38 H38 119.6(8)
C38 C39 C33 121.08(9)
C38 C39 H39 120.2(8)
C33 C39 H39 118.7(8)
C45 C40 C41 118.39(9)
C45 C40 C31 121.45(9)
C41 C40 C31 120.16(9)
C42 C41 C40 120.78(9)
C42 C41 H41 120.6(8)
C40 C41 H41 118.6(8)
C41 C42 C43 120.12(9)
C41 C42 H42 121.7(9)
C43 C42 H42 118.1(9)
O43 C43 C44 124.60(9)
O43 C43 C42 115.60(9)
C44 C43 C42 119.80(9)
C43 O43 C46 116.81(9)
C43 C44 C45 119.36(9)
C43 C44 H44 120.8(8)
C45 C44 H44 119.8(8)
C40 C45 C44 121.41(9)
C40 C45 H45 118.4(8)
C44 C45 H45 120.1(8)
O43 C46 H46A 111.1(9)
O43 C46 H46B 105.0(9)
H46A C46 H46B 112.0(12)
O43 C46 H46C 111.5(9)
H46A C46 H46C 107.7(12)
H46B C46 H46C 109.6(12)
C52 C47 C48 118.40(9)
C52 C47 C32 121.32(9)
C48 C47 C32 120.27(9)
C49 C48 C47 120.81(10)
C49 C48 H48 119.4(8)
C47 C48 H48 119.8(8)
C50 C49 C48 120.24(10)
C50 C49 H49 120.9(8)
C48 C49 H49 118.9(8)
C51 C50 C49 119.34(10)
C51 C50 H50 120.2(8)
C49 C50 H50 120.5(8)
C50 C51 C52 120.47(10)
C50 C51 H51 121.1(9)
C52 C51 H51 118.4(9)
C51 C52 C47 120.74(9)
C51 C52 H52 119.7(7)
C47 C52 H52 119.5(7)
C58 C53 C54 119.23(9)
C58 C53 C35 121.14(9)
C54 C53 C35 119.59(9)
C55 C54 C53 120.52(9)
C55 C54 H54 120.3(7)
C53 C54 H54 119.2(7)
C54 C55 C56 120.05(10)
C54 C55 H55 120.0(8)
C56 C55 H55 120.0(8)
C57 C56 C55 119.78(10)
C57 C56 H56 119.7(8)
C55 C56 H56 120.5(8)
C56 C57 C58 120.24(10)
C56 C57 H57 120.2(9)
C58 C57 H57 119.6(9)
C53 C58 C57 120.15(10)
C53 C58 H58 119.7(8)
C57 C58 H58 120.1(8)

loop_
_geom_bond_atom_site_label_1
_geom_bond_atom_site_label_2
_geom_bond_distance
C1 O1 1.4353(11)
C1 C10 1.5090(13)
C1 C2 1.5447(12)
C1 H1 1.002(12)
O1 C5 1.4309(11)
C2 C3 1.5187(13)
C2 C17 1.5234(13)
C2 H2 0.997(12)
C3 C9 1.3996(13)
C3 C4 1.4001(13)
C4 C6 1.3999(13)
C4 C5 1.5292(12)
C5 C23 1.5135(13)
C5 H5 0.998(12)
C6 C7 1.3913(14)
C6 H6 0.979(13)
C7 C8 1.3937(14)
C7 H7 0.970(13)
C8 C9 1.3876(14)
C8 H8 0.982(14)
C9 H9 0.977(13)
C10 C15 1.3914(14)
C10 C11 1.3946(13)
C11 C12 1.3868(14)
C11 H11 0.982(14)
C12 C13 1.3949(15)
C12 H12 0.969(15)
C13 O13 1.3760(12)
C13 C14 1.3896(14)
O13 C16 1.4237(14)
C14 C15 1.3971(14)
C14 H14 0.971(14)
C15 H15 0.976(14)
C16 H16A 0.995(16)
C16 H16B 0.995(16)
C16 H16C 0.991(16)
C17 C18 1.3921(14)
C17 C22 1.3981(13)
C18 C19 1.3944(15)
C18 H18 0.960(15)
C19 C20 1.3837(17)
C19 H19 0.983(15)
C20 C21 1.3869(16)
C20 H20 0.984(14)
C21 C22 1.3909(14)
C21 H21 0.971(15)
C22 H22 0.990(13)
C23 C24 1.3933(14)
C23 C28 1.3956(13)
C24 C25 1.3899(14)
C24 H24 0.972(14)
C25 C26 1.3894(15)
C25 H25 0.995(16)
C26 C27 1.3858(16)
C26 H26 0.976(15)
C27 C28 1.3944(15)
C27 H27 0.987(14)
C28 H28 0.981(14)
C31 O31 1.4319(11)
C31 C40 1.5085(13)
C31 C32 1.5506(13)
C31 H31 0.995(12)
O31 C35 1.4260(12)
C32 C33 1.5219(13)
C32 C47 1.5226(13)
C32 H32 0.996(13)
C33 C34 1.3990(13)
C33 C39 1.4037(13)
C34 C36 1.4019(14)
C34 C35 1.5283(13)
C35 C53 1.5141(13)
C35 H35 1.006(13)
C36 C37 1.3879(14)
C36 H36 0.979(14)
C37 C38 1.3946(15)
C37 H37 0.978(15)
C38 C39 1.3884(15)
C38 H38 0.979(14)
C39 H39 0.975(13)
C40 C45 1.3923(13)
C40 C41 1.3968(14)
C41 C42 1.3867(15)
C41 H41 0.985(14)
C42 C43 1.3954(14)
C42 H42 0.979(15)
C43 O43 1.3738(12)
C43 C44 1.3914(14)
O43 C46 1.4309(14)
C44 C45 1.3941(14)
C44 H44 0.984(14)
C45 H45 0.959(14)
C46 H46A 1.008(15)
C46 H46B 0.976(16)
C46 H46C 0.994(15)
C47 C52 1.3939(13)
C47 C48 1.3999(14)
C48 C49 1.3914(15)
C48 H48 0.956(14)
C49 C50 1.3914(16)
C49 H49 0.986(14)
C50 C51 1.3876(16)
C50 H50 0.975(15)
C51 C52 1.3931(14)
C51 H51 0.981(15)
C52 H52 0.988(13)
C53 C58 1.3946(14)
C53 C54 1.3972(14)
C54 C55 1.3904(14)
C54 H54 0.990(12)
C55 C56 1.3923(16)
C55 H55 0.974(14)
C56 C57 1.3894(16)
C56 H56 0.982(14)
C57 C58 1.3971(15)
C57 H57 0.972(15)
C58 H58 0.976(14)

loop_
_geom_hbond_atom_site_label_D
_geom_hbond_atom_site_label_H
_geom_hbond_atom_site_label_A
_geom_hbond_distance_DH
_geom_hbond_distance_HA
_geom_hbond_distance_DA
_geom_hbond_angle_DHA
_geom_hbond_site_symmetry_A
_geom_hbond_publ_flag
C12 H12 O13 0.969(15) 2.472(15) 3.4189(13) 165.6(12) 2_776 yes

loop_
_geom_torsion_atom_site_label_1
_geom_torsion_atom_site_label_2
_geom_torsion_atom_site_label_3
_geom_torsion_atom_site_label_4
_geom_torsion
C10 C1 O1 C5 164.91(7)
C2 C1 O1 C5 -70.46(9)
O1 C1 C2 C3 50.72(10)
C10 C1 C2 C3 172.47(7)
O1 C1 C2 C17 -73.67(10)
C10 C1 C2 C17 48.08(10)
C17 C2 C3 C9 -72.94(10)
C1 C2 C3 C9 161.19(8)
C17 C2 C3 C4 105.38(10)
C1 C2 C3 C4 -20.48(11)
C9 C3 C4 C6 0.82(14)
C2 C3 C4 C6 -177.51(8)
C9 C3 C4 C5 -175.38(8)
C2 C3 C4 C5 6.30(13)
C1 O1 C5 C23 178.09(7)
C1 O1 C5 C4 52.93(10)
C6 C4 C5 O1 162.95(8)
C3 C4 C5 O1 -20.88(12)
C6 C4 C5 C23 41.22(12)
C3 C4 C5 C23 -142.61(9)
C3 C4 C6 C7 -1.27(14)
C5 C4 C6 C7 174.93(9)
C4 C6 C7 C8 0.37(15)
C6 C7 C8 C9 0.97(15)
C7 C8 C9 C3 -1.42(15)
C4 C3 C9 C8 0.52(14)
C2 C3 C9 C8 178.88(9)
O1 C1 C10 C15 26.90(12)
C2 C1 C10 C15 -95.62(11)
O1 C1 C10 C11 -154.26(8)
C2 C1 C10 C11 83.22(11)
C15 C10 C11 C12 -0.71(15)
C1 C10 C11 C12 -179.59(9)
C10 C11 C12 C13 -1.00(16)
C11 C12 C13 O13 -178.11(9)
C11 C12 C13 C14 1.61(16)
C14 C13 O13 C16 -13.47(16)
C12 C13 O13 C16 166.24(10)
O13 C13 C14 C15 179.20(10)
C12 C13 C14 C15 -0.50(15)
C11 C10 C15 C14 1.85(14)
C1 C10 C15 C14 -179.30(9)
C13 C14 C15 C10 -1.25(15)
C3 C2 C17 C18 128.24(9)
C1 C2 C17 C18 -108.46(10)
C3 C2 C17 C22 -51.71(11)
C1 C2 C17 C22 71.59(11)
C22 C17 C18 C19 -0.54(15)
C2 C17 C18 C19 179.50(10)
C17 C18 C19 C20 -0.11(18)
C18 C19 C20 C21 0.25(17)
C19 C20 C21 C22 0.26(16)
C20 C21 C22 C17 -0.93(15)
C18 C17 C22 C21 1.05(14)
C2 C17 C22 C21 -178.99(9)
O1 C5 C23 C24 -41.37(11)
C4 C5 C23 C24 82.55(11)
O1 C5 C23 C28 139.62(9)
C4 C5 C23 C28 -96.45(10)
C28 C23 C24 C25 1.16(15)
C5 C23 C24 C25 -177.86(9)
C23 C24 C25 C26 0.28(17)
C24 C25 C26 C27 -1.05(17)
C25 C26 C27 C28 0.38(16)
C26 C27 C28 C23 1.08(16)
C24 C23 C28 C27 -1.84(15)
C5 C23 C28 C27 177.19(9)
C40 C31 O31 C35 165.67(7)
C32 C31 O31 C35 -70.17(9)
O31 C31 C32 C33 49.41(10)
C40 C31 C32 C33 169.48(8)
O31 C31 C32 C47 -75.70(10)
C40 C31 C32 C47 44.37(11)
C47 C32 C33 C34 108.11(10)
C31 C32 C33 C34 -17.03(12)
C47 C32 C33 C39 -70.26(11)
C31 C32 C33 C39 164.60(8)
C39 C33 C34 C36 -1.28(13)
C32 C33 C34 C36 -179.66(8)
C39 C33 C34 C35 179.04(8)
C32 C33 C34 C35 0.66(13)
C31 O31 C35 C53 173.54(7)
C31 O31 C35 C34 50.90(10)
C33 C34 C35 O31 -15.77(12)
C36 C34 C35 O31 164.55(8)
C33 C34 C35 C53 -135.15(9)
C36 C34 C35 C53 45.17(12)
C33 C34 C36 C37 1.43(14)
C35 C34 C36 C37 -178.89(9)
C34 C36 C37 C38 -0.58(15)
C36 C37 C38 C39 -0.39(16)
C37 C38 C39 C33 0.52(15)
C34 C33 C39 C38 0.32(14)
C32 C33 C39 C38 178.73(9)
O31 C31 C40 C45 24.83(12)
C32 C31 C40 C45 -96.62(11)
O31 C31 C40 C41 -155.36(9)
C32 C31 C40 C41 83.19(11)
C45 C40 C41 C42 -1.84(15)
C31 C40 C41 C42 178.35(9)
C40 C41 C42 C43 -1.54(16)
C41 C42 C43 O43 -175.21(9)
C41 C42 C43 C44 3.79(16)
C44 C43 O43 C46 -12.78(15)
C42 C43 O43 C46 166.16(10)
O43 C43 C44 C45 176.30(9)
C42 C43 C44 C45 -2.60(15)
C41 C40 C45 C44 3.05(15)
C31 C40 C45 C44 -177.15(9)
C43 C44 C45 C40 -0.84(15)
C33 C32 C47 C52 -31.26(12)
C31 C32 C47 C52 92.10(11)
C33 C32 C47 C48 150.04(9)
C31 C32 C47 C48 -86.59(11)
C52 C47 C48 C49 -0.64(14)
C32 C47 C48 C49 178.09(9)
C47 C48 C49 C50 0.91(16)
C48 C49 C50 C51 -0.43(16)
C49 C50 C51 C52 -0.29(17)
C50 C51 C52 C47 0.56(16)
C48 C47 C52 C51 -0.09(15)
C32 C47 C52 C51 -178.81(9)
O31 C35 C53 C58 139.94(9)
C34 C35 C53 C58 -97.85(11)
O31 C35 C53 C54 -42.58(11)
C34 C35 C53 C54 79.62(11)
C58 C53 C54 C55 1.71(15)
C35 C53 C54 C55 -175.81(9)
C53 C54 C55 C56 -0.32(15)
C54 C55 C56 C57 -0.87(16)
C55 C56 C57 C58 0.67(17)
C54 C53 C58 C57 -1.91(15)
C35 C53 C58 C57 175.58(9)
C56 C57 C58 C53 0.73(16)
